data_4079060
loop_
_publ_author_name
'Park, Bo Keun'
'Kim, Hyo-Suk'
'Shin, Su Jung'
'Min, Jae Ki'
'Lee, Kang Mun'
'Do, Youngkyu'
'Kim, Chang Gyoun'
'Chung, Taek-Mo'

_publ_section_title
;
 Synthesis and Characterization of Novel Volatile Imido-Aminoalkoxide
 Tantalum Compounds
;
_journal_issue 23
_journal_name_full Organometallics
_journal_page_first 8109
_journal_paper_doi 10.1021/om300436p
_journal_volume 31
_journal_year 2012
_chemical_formula_moiety C16H37ClN3O2Ta
_chemical_formula_sum 'C16 H37 Cl N3 O2 Ta'
_chemical_formula_weight 519.89
_chemical_name_systematic
; 
 ? 
;
_space_group_IT_number 14
_symmetry_cell_setting monoclinic
_symmetry_space_group_name_Hall '-P 2yn'
_symmetry_space_group_name_H-M 'P 1 21/n 1'
_atom_sites_solution_hydrogens geom
_atom_sites_solution_primary direct
_atom_sites_solution_secondary difmap
_audit_creation_method SHELXL-97
_cell_angle_alpha 90.00
_cell_angle_beta 94.849(16)
_cell_angle_gamma 90.00
_cell_formula_units_Z 4
_cell_length_a 9.842(5)
_cell_length_b 13.605(6)
_cell_length_c 16.718(8)
_cell_measurement_temperature 230(2)
_cell_measurement_theta_max 31.31
_cell_measurement_theta_min 2.32
_cell_volume 2230.5(18)
_computing_cell_refinement 'Bruker APEX II'
_computing_data_collection 'Bruker APEX II'
_computing_data_reduction 'Bruker APEX II'
_computing_molecular_graphics ORTEP3
_computing_publication_material 'Bruker SHELXTL'
_computing_structure_refinement 'SHELXL-97 (Sheldrick, 1997)'
_computing_structure_solution 'SHELXS-97 (Sheldrick, 1990)'
_diffrn_ambient_temperature 230(2)
_diffrn_measured_fraction_theta_full 0.945
_diffrn_measured_fraction_theta_max 0.945
_diffrn_radiation_monochromator graphite
_diffrn_radiation_source 'fine-focus sealed tube'
_diffrn_radiation_type MoK\a
_diffrn_radiation_wavelength 0.71073
_diffrn_reflns_av_R_equivalents 0.1136
_diffrn_reflns_av_sigmaI/netI 0.1308
_diffrn_reflns_limit_h_max 14
_diffrn_reflns_limit_h_min -14
_diffrn_reflns_limit_k_max 19
_diffrn_reflns_limit_k_min -19
_diffrn_reflns_limit_l_max 24
_diffrn_reflns_limit_l_min -22
_diffrn_reflns_number 17427
_diffrn_reflns_theta_full 31.31
_diffrn_reflns_theta_max 31.31
_diffrn_reflns_theta_min 2.32
_exptl_absorpt_coefficient_mu 5.059
_exptl_absorpt_correction_T_max 0.941
_exptl_absorpt_correction_T_min 0.930
_exptl_absorpt_correction_type multi-scan
_exptl_absorpt_process_details SADABS
_exptl_crystal_colour colorless
_exptl_crystal_density_diffrn 1.548
_exptl_crystal_density_method 'not measured'
_exptl_crystal_description rectangle
_exptl_crystal_F_000 1040
_exptl_crystal_size_max 0.7
_exptl_crystal_size_mid 0.6
_exptl_crystal_size_min 0.5
_refine_diff_density_max 2.856
_refine_diff_density_min -2.899
_refine_diff_density_rms 0.248
_refine_ls_extinction_method none
_refine_ls_goodness_of_fit_ref 1.019
_refine_ls_hydrogen_treatment constr
_refine_ls_matrix_type full
_refine_ls_number_parameters 219
_refine_ls_number_reflns 6913
_refine_ls_number_restraints 18
_refine_ls_restrained_S_all 1.018
_refine_ls_R_factor_all 0.1188
_refine_ls_R_factor_gt 0.0715
_refine_ls_shift/su_max 0.017
_refine_ls_shift/su_mean 0.001
_refine_ls_structure_factor_coef Fsqd
_refine_ls_weighting_details 'calc w=1/[\s^2^(Fo^2^)+(0.0878P)^2^+0.0000P] where P=(Fo^2^+2Fc^2^)/3'
_refine_ls_weighting_scheme calc
_refine_ls_wR_factor_gt 0.1782
_refine_ls_wR_factor_ref 0.2133
_reflns_number_gt 4089
_reflns_number_total 6913
_reflns_threshold_expression >2sigma(I)
_cod_data_source_file om300436p_si_002.cif
_cod_data_source_block bbg08-1
_cod_depositor_comments
;
The following automatic conversions were performed:

'_symmetry_cell_setting' value 'Monoclinic' changed to 'monoclinic'
according to /home/saulius/struct/CIF-dictionaries/cif_core.dic
dictionary named 'cif_core.dic' version 2.4.2 from 2011-04-26.

Automatic conversion script
Id: cif_fix_values 1891 2012-01-12 08:04:46Z andrius 
;
_cod_original_sg_symbol_H-M P2(1)/n
_cod_database_code 4079060

loop_
_symmetry_equiv_pos_as_xyz
'x, y, z'
'-x+1/2, y+1/2, -z+1/2'
'-x, -y, -z'
'x-1/2, -y-1/2, z-1/2'

loop_
_atom_site_label
_atom_site_type_symbol
_atom_site_fract_x
_atom_site_fract_y
_atom_site_fract_z
_atom_site_U_iso_or_equiv
_atom_site_adp_type
_atom_site_occupancy
_atom_site_symmetry_multiplicity
_atom_site_calc_flag
_atom_site_refinement_flags
Ta Ta 0.08127(4) 0.17899(3) 0.23577(2) 0.04141(15) Uani 1 1 d .
O1 O 0.1577(7) 0.1082(5) 0.3294(4) 0.0477(15) Uani 1 1 d .
O2 O 0.0098(7) 0.0766(5) 0.1631(4) 0.0493(16) Uani 1 1 d .
N1 N 0.1559(11) 0.2972(7) 0.3362(5) 0.057(2) Uani 1 1 d .
N2 N -0.1367(9) 0.1049(8) 0.2881(6) 0.061(2) Uani 1 1 d .
N3 N 0.2221(9) 0.2099(6) 0.1813(5) 0.0476(18) Uani 1 1 d .
Cl Cl -0.0758(5) 0.3076(3) 0.1934(3) 0.0857(11) Uani 1 1 d .
C1 C 0.2646(11) 0.1380(10) 0.3847(6) 0.056(3) Uani 1 1 d .
C2 C 0.2806(13) 0.2501(10) 0.3735(7) 0.071(4) Uani 1 1 d .
H2A H 0.3043 0.2801 0.4255 0.085 Uiso 1 1 calc R
H2B H 0.3550 0.2622 0.3403 0.085 Uiso 1 1 calc R
C3 C 0.3938(13) 0.0877(13) 0.3677(10) 0.089(4) Uani 1 1 d .
H3A H 0.3817 0.0178 0.3708 0.133 Uiso 1 1 calc R
H3B H 0.4659 0.1078 0.4065 0.133 Uiso 1 1 calc R
H3C H 0.4167 0.1051 0.3149 0.133 Uiso 1 1 calc R
C4 C 0.2295(15) 0.1114(15) 0.4698(7) 0.087(4) Uani 1 1 d .
H4A H 0.1459 0.1431 0.4807 0.130 Uiso 1 1 calc R
H4B H 0.3016 0.1329 0.5081 0.130 Uiso 1 1 calc R
H4C H 0.2191 0.0414 0.4739 0.130 Uiso 1 1 calc R
C5 C 0.0559(17) 0.3115(12) 0.3949(9) 0.087(5) Uani 1 1 d .
H5A H 0.0917 0.3565 0.4356 0.130 Uiso 1 1 calc R
H5B H 0.0370 0.2496 0.4191 0.130 Uiso 1 1 calc R
H5C H -0.0266 0.3378 0.3685 0.130 Uiso 1 1 calc R
C6 C 0.188(2) 0.3923(11) 0.3064(9) 0.094(5) Uani 1 1 d .
H6A H 0.1078 0.4205 0.2787 0.141 Uiso 1 1 calc R
H6B H 0.2579 0.3862 0.2700 0.141 Uiso 1 1 calc R
H6C H 0.2196 0.4339 0.3504 0.141 Uiso 1 1 calc R
C7 C -0.1216(10) 0.0341(8) 0.1490(6) 0.051(2) Uani 1 1 d .
C8 C -0.2116(11) 0.0755(10) 0.2116(8) 0.068(3) Uani 1 1 d .
H8A H -0.2604 0.1322 0.1887 0.081 Uiso 1 1 calc R
H8B H -0.2787 0.0262 0.2227 0.081 Uiso 1 1 calc R
C9 C -0.1042(15) -0.0732(10) 0.1493(10) 0.081(4) Uani 1 1 d .
H9A H -0.0487 -0.0919 0.1072 0.122 Uiso 1 1 calc R
H9B H -0.1918 -0.1043 0.1407 0.122 Uiso 1 1 calc R
H9C H -0.0607 -0.0937 0.2001 0.122 Uiso 1 1 calc R
C10 C -0.1777(16) 0.0663(12) 0.0655(8) 0.083(4) Uani 1 1 d .
H10A H -0.1718 0.1366 0.0613 0.125 Uiso 1 1 calc R
H10B H -0.2713 0.0464 0.0564 0.125 Uiso 1 1 calc R
H10C H -0.1255 0.0364 0.0261 0.125 Uiso 1 1 calc R
C11 C -0.2305(17) 0.1751(15) 0.3279(12) 0.113(8) Uani 1 1 d .
H11A H -0.2929 0.2048 0.2877 0.170 Uiso 1 1 calc R
H11B H -0.1771 0.2254 0.3560 0.170 Uiso 1 1 calc R
H11C H -0.2808 0.1395 0.3653 0.170 Uiso 1 1 calc R
C12 C -0.1018(16) 0.0181(13) 0.3382(9) 0.097(6) Uani 1 1 d .
H12A H -0.1840 -0.0142 0.3510 0.145 Uiso 1 1 calc R
H12B H -0.0508 0.0383 0.3869 0.145 Uiso 1 1 calc R
H12C H -0.0479 -0.0264 0.3095 0.145 Uiso 1 1 calc R
C13 C 0.3113(13) 0.2259(9) 0.1203(6) 0.060(3) Uani 1 1 d .
C14 C 0.463(3) 0.231(2) 0.1553(18) 0.159(9) Uani 1 1 d U
H14A H 0.4688 0.2614 0.2072 0.238 Uiso 1 1 calc R
H14B H 0.5152 0.2684 0.1199 0.238 Uiso 1 1 calc R
H14C H 0.5000 0.1654 0.1602 0.238 Uiso 1 1 calc R
C15 C 0.294(3) 0.3276(15) 0.0867(17) 0.135(8) Uani 1 1 d U
H15A H 0.2053 0.3331 0.0578 0.203 Uiso 1 1 calc R
H15B H 0.3628 0.3404 0.0510 0.203 Uiso 1 1 calc R
H15C H 0.3010 0.3745 0.1298 0.203 Uiso 1 1 calc R
C16 C 0.304(3) 0.150(2) 0.0570(16) 0.148(8) Uani 1 1 d U
H16A H 0.3538 0.0927 0.0765 0.222 Uiso 1 1 calc R
H16B H 0.3442 0.1749 0.0106 0.222 Uiso 1 1 calc R
H16C H 0.2110 0.1327 0.0428 0.222 Uiso 1 1 calc R

loop_
_atom_site_aniso_label
_atom_site_aniso_U_11
_atom_site_aniso_U_22
_atom_site_aniso_U_33
_atom_site_aniso_U_23
_atom_site_aniso_U_13
_atom_site_aniso_U_12
Ta 0.0434(2) 0.0450(3) 0.0361(2) -0.00484(15) 0.00500(14) -0.00470(16)
O1 0.047(4) 0.058(4) 0.038(3) 0.004(3) 0.004(3) -0.001(3)
O2 0.041(3) 0.058(4) 0.048(4) -0.013(3) 0.000(3) -0.008(3)
N1 0.068(6) 0.054(5) 0.050(5) -0.019(4) 0.014(4) -0.007(4)
N2 0.047(5) 0.073(6) 0.066(6) -0.015(5) 0.010(4) -0.012(4)
N3 0.056(5) 0.050(4) 0.038(4) -0.002(3) 0.007(3) -0.013(4)
Cl 0.092(3) 0.069(2) 0.093(3) 0.0009(17) -0.011(2) 0.0291(18)
C1 0.043(5) 0.089(8) 0.037(5) -0.008(5) 0.003(4) -0.009(5)
C2 0.069(8) 0.096(10) 0.048(6) -0.022(6) 0.008(5) -0.034(7)
C3 0.041(6) 0.125(13) 0.098(10) -0.001(9) -0.004(6) 0.008(7)
C4 0.077(9) 0.146(14) 0.036(6) 0.003(7) 0.000(5) -0.007(9)
C5 0.086(11) 0.112(12) 0.064(8) -0.043(7) 0.014(7) 0.024(8)
C6 0.141(15) 0.061(8) 0.079(9) -0.019(7) 0.002(9) -0.039(9)
C7 0.042(5) 0.048(6) 0.060(6) -0.006(5) -0.009(4) -0.008(4)
C8 0.037(5) 0.084(9) 0.082(8) -0.006(7) 0.005(5) 0.002(5)
C9 0.081(9) 0.066(8) 0.096(10) 0.001(7) 0.002(8) -0.013(7)
C10 0.089(10) 0.095(10) 0.061(8) 0.005(7) -0.024(7) -0.003(8)
C11 0.048(8) 0.19(2) 0.109(13) -0.064(12) 0.024(8) -0.001(9)
C12 0.087(10) 0.124(13) 0.076(8) 0.035(8) -0.012(7) -0.068(10)
C13 0.078(8) 0.063(7) 0.042(5) -0.012(5) 0.016(5) -0.017(6)
C14 0.159(9) 0.159(9) 0.158(9) 0.0001(10) 0.0136(12) 0.0000(10)
C15 0.135(8) 0.135(8) 0.135(8) 0.0002(10) 0.0116(12) 0.0000(10)
C16 0.148(8) 0.148(8) 0.148(8) -0.0003(10) 0.0128(12) -0.0003(10)

loop_
_atom_type_symbol
_atom_type_description
_atom_type_scat_dispersion_real
_atom_type_scat_dispersion_imag
_atom_type_scat_source
C C 0.0033 0.0016 'International Tables Vol C Tables 4.2.6.8 and 6.1.1.4'
H H 0.0000 0.0000 'International Tables Vol C Tables 4.2.6.8 and 6.1.1.4'
N N 0.0061 0.0033 'International Tables Vol C Tables 4.2.6.8 and 6.1.1.4'
O O 0.0106 0.0060 'International Tables Vol C Tables 4.2.6.8 and 6.1.1.4'
Cl Cl 0.1484 0.1585 'International Tables Vol C Tables 4.2.6.8 and 6.1.1.4'
Ta Ta -0.7052 6.5227 'International Tables Vol C Tables 4.2.6.8 and 6.1.1.4'

loop_
_geom_angle_atom_site_label_1
_geom_angle_atom_site_label_2
_geom_angle_atom_site_label_3
_geom_angle
N3 Ta O1 105.4(3)
N3 Ta O2 96.1(3)
O1 Ta O2 104.2(3)
N3 Ta N1 89.6(4)
O1 Ta N1 72.1(3)
O2 Ta N1 173.8(3)
N3 Ta Cl 100.8(3)
O1 Ta Cl 142.9(2)
O2 Ta Cl 98.5(2)
N1 Ta Cl 82.5(3)
N3 Ta N2 166.5(3)
O1 Ta N2 79.0(3)
O2 Ta N2 70.4(3)
N1 Ta N2 103.8(3)
Cl Ta N2 81.5(3)
C1 O1 Ta 127.5(7)
C7 O2 Ta 132.4(6)
C6 N1 C5 107.1(12)
C6 N1 C2 109.9(11)
C5 N1 C2 110.9(10)
C6 N1 Ta 115.3(7)
C5 N1 Ta 112.1(8)
C2 N1 Ta 101.5(6)
C12 N2 C8 110.6(10)
C12 N2 C11 112.1(13)
C8 N2 C11 105.8(11)
C12 N2 Ta 110.2(8)
C8 N2 Ta 100.4(7)
C11 N2 Ta 117.0(9)
C13 N3 Ta 164.8(7)
O1 C1 C3 110.2(10)
O1 C1 C4 109.1(9)
C3 C1 C4 109.3(12)
O1 C1 C2 106.5(9)
C3 C1 C2 109.4(10)
C4 C1 C2 112.2(11)
N1 C2 C1 113.0(9)
O2 C7 C9 107.4(9)
O2 C7 C10 106.9(10)
C9 C7 C10 108.8(11)
O2 C7 C8 107.9(8)
C9 C7 C8 115.9(11)
C10 C7 C8 109.5(10)
N2 C8 C7 114.5(9)
N3 C13 C16 114.4(14)
N3 C13 C14 111.7(13)
C16 C13 C14 106.4(18)
N3 C13 C15 110.6(15)
C16 C13 C15 112.4(17)
C14 C13 C15 100.4(17)

loop_
_geom_bond_atom_site_label_1
_geom_bond_atom_site_label_2
_geom_bond_distance
Ta N3 1.772(8)
Ta O1 1.936(6)
Ta O2 1.941(6)
Ta N1 2.395(8)
Ta Cl 2.402(3)
Ta N2 2.588(9)
O1 C1 1.401(12)
O2 C7 1.418(11)
N1 C6 1.430(17)
N1 C5 1.461(16)
N1 C2 1.475(17)
N2 C12 1.471(18)
N2 C8 1.477(15)
N2 C11 1.521(17)
N3 C13 1.418(13)
C1 C3 1.492(17)
C1 C4 1.536(15)
C1 C2 1.55(2)
C7 C9 1.471(17)
C7 C10 1.522(16)
C7 C8 1.533(16)
C13 C16 1.48(3)
C13 C14 1.56(3)
C13 C15 1.50(2)
